data_4107100
loop_
_publ_author_name
'Andy M. Chapman'
'Mairi F. Haddow'
'Duncan F. Wass'

_publ_section_title
;
 Frustrated Lewis Pairs beyond the Main Group: Synthesis, Reactivity, and
 Small Molecule Activation with Cationic Zirconocene-Phosphinoaryloxide
 Complexes
;
_journal_name_full 'Journal of the American Chemical Society'
_journal_page_first 18463
_journal_page_last 18478
_journal_paper_doi 10.1021/ja207936p
_journal_volume 133
_journal_year 2011
_chemical_formula_moiety 'C35 H52 O3 P Zr, C24 B F20 '
_chemical_formula_sum 'C59 H52 B F20 O3 P Zr'
_chemical_formula_weight 1322.01
_chemical_name_systematic
; 
 ? 
;
_space_group_IT_number 2
_symmetry_cell_setting triclinic
_symmetry_space_group_name_Hall '-P 1'
_symmetry_space_group_name_H-M 'P -1'
_atom_sites_solution_hydrogens geom
_atom_sites_solution_primary direct
_atom_sites_solution_secondary difmap
_audit_creation_method SHELXL-97
_cell_angle_alpha 90.117(7)
_cell_angle_beta 89.619(7)
_cell_angle_gamma 93.560(7)
_cell_formula_units_Z 2
_cell_length_a 10.4215(15)
_cell_length_b 15.429(2)
_cell_length_c 17.406(3)
_cell_measurement_reflns_used 1429
_cell_measurement_temperature 100(2)
_cell_measurement_theta_max 30.96
_cell_measurement_theta_min 2.27
_cell_volume 2793.3(7)
_computing_cell_refinement 'Bruker Apex II'
_computing_data_collection 'Bruker Apex II'
_computing_data_reduction 'Bruker SAINT'
_computing_molecular_graphics 'Bruker ShelXTL'
_computing_publication_material 'Bruker ShelXTL'
_computing_structure_refinement 'SHELXL-97 (Sheldrick, 2008)'
_computing_structure_solution 'SHELXS-97 (Sheldrick, 2008)'
_diffrn_ambient_temperature 100(2)
_diffrn_measured_fraction_theta_full 1.000
_diffrn_measured_fraction_theta_max 0.919
_diffrn_measurement_device_type 'Bruker Apex II kappa CCD area detector'
_diffrn_measurement_method 'phi and omega scans'
_diffrn_radiation_monochromator graphite
_diffrn_radiation_source 'fine-focus sealed tube'
_diffrn_radiation_type MoK\a
_diffrn_radiation_wavelength 0.71073
_diffrn_reflns_av_R_equivalents 0.0000
_diffrn_reflns_av_sigmaI/netI 0.0244
_diffrn_reflns_limit_h_max 15
_diffrn_reflns_limit_h_min -15
_diffrn_reflns_limit_k_max 23
_diffrn_reflns_limit_k_min -23
_diffrn_reflns_limit_l_max 25
_diffrn_reflns_limit_l_min 0
_diffrn_reflns_number 19128
_diffrn_reflns_theta_full 27.50
_diffrn_reflns_theta_max 32.85
_diffrn_reflns_theta_min 1.76
_exptl_absorpt_coefficient_mu 0.338
_exptl_absorpt_correction_T_max 0.435096
_exptl_absorpt_correction_T_min 0.396167
_exptl_absorpt_correction_type multi-scan
_exptl_absorpt_process_details 'SADABS V2008/1'
_exptl_crystal_colour yellow
_exptl_crystal_density_diffrn 1.572
_exptl_crystal_description block
_exptl_crystal_F_000 1340
_exptl_crystal_size_max 0.13
_exptl_crystal_size_mid 0.12
_exptl_crystal_size_min 0.11
_refine_diff_density_max 0.978
_refine_diff_density_min -0.733
_refine_diff_density_rms 0.061
_refine_ls_extinction_method none
_refine_ls_goodness_of_fit_ref 1.025
_refine_ls_hydrogen_treatment constr
_refine_ls_matrix_type full
_refine_ls_number_parameters 823
_refine_ls_number_reflns 19128
_refine_ls_number_restraints 0
_refine_ls_restrained_S_all 1.025
_refine_ls_R_factor_all 0.0385
_refine_ls_R_factor_gt 0.0320
_refine_ls_shift/su_max 0.015
_refine_ls_shift/su_mean 0.000
_refine_ls_structure_factor_coef Fsqd
_refine_ls_weighting_details 'calc w=1/[\s^2^(Fo^2^)+(0.0424P)^2^+1.3562P] where P=(Fo^2^+2Fc^2^)/3'
_refine_ls_weighting_scheme calc
_refine_ls_wR_factor_gt 0.0840
_refine_ls_wR_factor_ref 0.0874
_reflns_number_gt 16799
_reflns_number_total 19128
_reflns_threshold_expression >2sigma(I)
_cod_data_source_file ja207936p_si_005.cif
_cod_data_source_block twin5
_cod_original_sg_symbol_Hall -P1
_cod_database_code 4107100

loop_
_symmetry_equiv_pos_as_xyz
'x, y, z'
'-x, -y, -z'

loop_
_atom_site_label
_atom_site_type_symbol
_atom_site_fract_x
_atom_site_fract_y
_atom_site_fract_z
_atom_site_U_iso_or_equiv
_atom_site_adp_type
_atom_site_occupancy
_atom_site_symmetry_multiplicity
_atom_site_calc_flag
_atom_site_refinement_flags
_atom_site_disorder_assembly
_atom_site_disorder_group
Zr1 Zr 0.686961(11) 0.732443(7) 0.835170(6) 0.01403(3) Uani 1 1 d . A .
P1 P 0.65955(4) 0.76289(2) 0.594836(18) 0.01910(6) Uani 1 1 d . . .
O1 O 0.68696(9) 0.64685(6) 0.74554(5) 0.01754(16) Uani 1 1 d . A .
O2 O 0.68421(9) 0.82427(6) 0.74411(5) 0.01845(17) Uani 1 1 d . . .
O3 O 0.81724(11) 0.88276(7) 0.65377(6) 0.0265(2) Uani 1 1 d . . .
C1 C 0.90725(12) 0.66789(8) 0.84092(7) 0.0187(2) Uani 1 1 d . . .
C2 C 0.85114(12) 0.66043(8) 0.91604(7) 0.0181(2) Uani 1 1 d . A .
C3 C 0.84725(12) 0.74600(8) 0.94721(7) 0.0186(2) Uani 1 1 d . . .
C4 C 0.89036(12) 0.80547(8) 0.88904(8) 0.0193(2) Uani 1 1 d . A .
C5 C 0.93122(12) 0.75691(8) 0.82439(8) 0.0197(2) Uani 1 1 d . A .
C6 C 0.94370(15) 0.59253(9) 0.79260(9) 0.0269(3) Uani 1 1 d . A .
H6A H 0.9639 0.6125 0.7403 0.040 Uiso 1 1 calc R . .
H6B H 0.8718 0.5485 0.7913 0.040 Uiso 1 1 calc R . .
H6C H 1.0192 0.5673 0.8147 0.040 Uiso 1 1 calc R . .
C7 C 0.82679(15) 0.57565(9) 0.95822(9) 0.0270(3) Uani 1 1 d . . .
H7A H 0.7559 0.5415 0.9337 0.040 Uiso 1 1 calc R A .
H7B H 0.8041 0.5873 1.0118 0.040 Uiso 1 1 calc R . .
H7C H 0.9046 0.5431 0.9565 0.040 Uiso 1 1 calc R . .
C8 C 0.83642(15) 0.76846(11) 1.03108(8) 0.0276(3) Uani 1 1 d . A .
H8A H 0.9226 0.7798 1.0525 0.041 Uiso 1 1 calc R . .
H8B H 0.7920 0.7199 1.0585 0.041 Uiso 1 1 calc R . .
H8C H 0.7876 0.8204 1.0369 0.041 Uiso 1 1 calc R . .
C9 C 0.91101(15) 0.90252(9) 0.89696(10) 0.0296(3) Uani 1 1 d . . .
H9A H 0.8695 0.9214 0.9443 0.044 Uiso 1 1 calc R A .
H9B H 0.8736 0.9307 0.8527 0.044 Uiso 1 1 calc R . .
H9C H 1.0034 0.9186 0.8990 0.044 Uiso 1 1 calc R . .
C10 C 1.01071(14) 0.79575(11) 0.75921(9) 0.0307(3) Uani 1 1 d . . .
H10A H 1.0934 0.8198 0.7789 0.046 Uiso 1 1 calc R A .
H10B H 0.9649 0.8421 0.7352 0.046 Uiso 1 1 calc R . .
H10C H 1.0257 0.7507 0.7210 0.046 Uiso 1 1 calc R . .
C11 C 0.44075(12) 0.72091(9) 0.82946(8) 0.0217(2) Uani 1 1 d . . .
C12 C 0.47764(13) 0.66316(9) 0.88794(8) 0.0213(2) Uani 1 1 d . A .
C13 C 0.53185(13) 0.71314(9) 0.94966(7) 0.0206(2) Uani 1 1 d . . .
C14 C 0.53342(12) 0.80241(8) 0.92795(8) 0.0198(2) Uani 1 1 d . A .
C15 C 0.47584(13) 0.80677(9) 0.85418(8) 0.0205(2) Uani 1 1 d . A .
C16 C 0.35491(15) 0.69617(12) 0.76287(10) 0.0342(3) Uani 1 1 d . A .
H16A H 0.2648 0.6971 0.7791 0.051 Uiso 1 1 calc R . .
H16B H 0.3723 0.6377 0.7452 0.051 Uiso 1 1 calc R . .
H16C H 0.3716 0.7376 0.7209 0.051 Uiso 1 1 calc R . .
C17 C 0.44573(16) 0.56667(10) 0.89147(10) 0.0318(3) Uani 1 1 d . . .
H17A H 0.5219 0.5373 0.9073 0.048 Uiso 1 1 calc R A .
H17B H 0.4184 0.5455 0.8407 0.048 Uiso 1 1 calc R . .
H17C H 0.3761 0.5544 0.9287 0.048 Uiso 1 1 calc R . .
C18 C 0.54530(15) 0.67739(11) 1.02944(8) 0.0306(3) Uani 1 1 d . A .
H18A H 0.4606 0.6565 1.0490 0.046 Uiso 1 1 calc R . .
H18B H 0.5818 0.7232 1.0633 0.046 Uiso 1 1 calc R . .
H18C H 0.6023 0.6292 1.0280 0.046 Uiso 1 1 calc R . .
C19 C 0.56631(15) 0.88043(10) 0.97769(9) 0.0289(3) Uani 1 1 d . . .
H19A H 0.6383 0.9152 0.9546 0.043 Uiso 1 1 calc R A .
H19B H 0.5906 0.8612 1.0289 0.043 Uiso 1 1 calc R . .
H19C H 0.4915 0.9156 0.9820 0.043 Uiso 1 1 calc R . .
C20 C 0.44402(16) 0.88984(10) 0.81511(9) 0.0304(3) Uani 1 1 d . . .
H20A H 0.5234 0.9204 0.7965 0.046 Uiso 1 1 calc R A .
H20B H 0.4011 0.9269 0.8518 0.046 Uiso 1 1 calc R . .
H20C H 0.3869 0.8763 0.7717 0.046 Uiso 1 1 calc R . .
C21 C 0.60785(12) 0.61507(7) 0.69113(7) 0.0162(2) Uani 1 1 d . . .
C22 C 0.55451(13) 0.52967(8) 0.69995(8) 0.0206(2) Uani 1 1 d . A .
H22 H 0.5809 0.4955 0.7417 0.025 Uiso 1 1 calc R . .
C23 C 0.46469(14) 0.49470(9) 0.64912(8) 0.0246(3) Uani 1 1 d . . .
H23 H 0.4289 0.4372 0.6565 0.030 Uiso 1 1 calc R A .
C24 C 0.42588(15) 0.54338(9) 0.58662(9) 0.0268(3) Uani 1 1 d . A .
H24 H 0.3604 0.5204 0.5533 0.032 Uiso 1 1 calc R . .
C25 C 0.48356(14) 0.62498(9) 0.57396(8) 0.0237(3) Uani 1 1 d . . .
H25 H 0.4603 0.6566 0.5299 0.028 Uiso 1 1 calc R A .
C26 C 0.57615(12) 0.66269(8) 0.62468(7) 0.0175(2) Uani 1 1 d . A .
C27 C 0.79428(17) 0.73116(10) 0.53104(9) 0.0335(4) Uani 1 1 d . A .
C28 C 0.88624(19) 0.68632(14) 0.58214(13) 0.0474(5) Uani 1 1 d . . .
H28A H 0.9533 0.6618 0.5505 0.071 Uiso 1 1 calc R A .
H28B H 0.8392 0.6396 0.6106 0.071 Uiso 1 1 calc R . .
H28C H 0.9259 0.7284 0.6184 0.071 Uiso 1 1 calc R . .
C29 C 0.8658(3) 0.80796(15) 0.48996(12) 0.0614(7) Uani 1 1 d . . .
H29A H 0.9034 0.8486 0.5282 0.092 Uiso 1 1 calc R A .
H29B H 0.8053 0.8378 0.4580 0.092 Uiso 1 1 calc R . .
H29C H 0.9342 0.7865 0.4575 0.092 Uiso 1 1 calc R . .
C30 C 0.7405(2) 0.66678(14) 0.46961(12) 0.0513(6) Uani 1 1 d . . .
H30A H 0.8104 0.6509 0.4354 0.077 Uiso 1 1 calc R A .
H30B H 0.6747 0.6940 0.4396 0.077 Uiso 1 1 calc R . .
H30C H 0.7023 0.6145 0.4948 0.077 Uiso 1 1 calc R . .
C31A C 0.5603(4) 0.8400(2) 0.5447(2) 0.0230(6) Uani 0.738(10) 1 d P A 1
C32A C 0.6274(4) 0.93199(15) 0.5470(2) 0.0400(10) Uani 0.738(10) 1 d P A 1
H32A H 0.7133 0.9307 0.5239 0.060 Uiso 0.738(10) 1 calc PR A 1
H32B H 0.6350 0.9516 0.6005 0.060 Uiso 0.738(10) 1 calc PR A 1
H32C H 0.5766 0.9720 0.5181 0.060 Uiso 0.738(10) 1 calc PR A 1
C33A C 0.5276(5) 0.8190(2) 0.4620(2) 0.0357(8) Uani 0.738(10) 1 d P A 1
H33A H 0.4666 0.8596 0.4431 0.054 Uiso 0.738(10) 1 calc PR A 1
H33B H 0.4891 0.7595 0.4586 0.054 Uiso 0.738(10) 1 calc PR A 1
H33C H 0.6062 0.8240 0.4306 0.054 Uiso 0.738(10) 1 calc PR A 1
C34A C 0.4324(4) 0.8436(3) 0.5901(2) 0.0384(8) Uani 0.738(10) 1 d P A 1
H34A H 0.3800 0.8872 0.5672 0.058 Uiso 0.738(10) 1 calc PR A 1
H34B H 0.4509 0.8593 0.6437 0.058 Uiso 0.738(10) 1 calc PR A 1
H34C H 0.3854 0.7866 0.5883 0.058 Uiso 0.738(10) 1 calc PR A 1
C31B C 0.5184(10) 0.8380(6) 0.5602(5) 0.0183(16) Uani 0.262(10) 1 d P A 2
C32B C 0.5643(10) 0.9317(4) 0.5759(5) 0.031(2) Uani 0.262(10) 1 d P A 2
H32D H 0.5057 0.9706 0.5518 0.047 Uiso 0.262(10) 1 calc PR A 2
H32E H 0.6511 0.9429 0.5547 0.047 Uiso 0.262(10) 1 calc PR A 2
H32F H 0.5658 0.9420 0.6315 0.047 Uiso 0.262(10) 1 calc PR A 2
C33B C 0.4809(11) 0.8182(9) 0.4770(6) 0.039(2) Uani 0.262(10) 1 d P A 2
H33D H 0.4149 0.8569 0.4611 0.059 Uiso 0.262(10) 1 calc PR A 2
H33E H 0.4471 0.7577 0.4728 0.059 Uiso 0.262(10) 1 calc PR A 2
H33F H 0.5568 0.8274 0.4438 0.059 Uiso 0.262(10) 1 calc PR A 2
C34B C 0.3955(11) 0.8203(7) 0.6085(6) 0.036(2) Uani 0.262(10) 1 d P A 2
H34D H 0.4145 0.8322 0.6627 0.055 Uiso 0.262(10) 1 calc PR A 2
H34E H 0.3645 0.7594 0.6025 0.055 Uiso 0.262(10) 1 calc PR A 2
H34F H 0.3293 0.8580 0.5911 0.055 Uiso 0.262(10) 1 calc PR A 2
C35 C 0.73294(12) 0.83182(8) 0.67633(7) 0.0178(2) Uani 1 1 d . A .
B1 B 0.79499(13) 0.22377(8) 0.76914(8) 0.0151(2) Uani 1 1 d . . .
C36 C 0.87992(11) 0.14593(7) 0.73328(7) 0.0152(2) Uani 1 1 d . . .
C37 C 0.86597(12) 0.12329(8) 0.65582(7) 0.0169(2) Uani 1 1 d . . .
C38 C 0.93528(13) 0.06218(8) 0.61836(7) 0.0194(2) Uani 1 1 d . . .
C39 C 1.02894(13) 0.02123(8) 0.65765(8) 0.0206(2) Uani 1 1 d . . .
C40 C 1.04919(12) 0.04192(8) 0.73401(8) 0.0188(2) Uani 1 1 d . . .
C41 C 0.97601(12) 0.10291(7) 0.76968(7) 0.0161(2) Uani 1 1 d . . .
C42 C 0.80391(11) 0.23072(8) 0.86379(7) 0.0157(2) Uani 1 1 d . . .
C43 C 0.77406(12) 0.15615(8) 0.90750(7) 0.0176(2) Uani 1 1 d . . .
C44 C 0.77696(12) 0.15291(9) 0.98690(7) 0.0205(2) Uani 1 1 d . . .
C45 C 0.80498(12) 0.22865(10) 1.02760(7) 0.0216(2) Uani 1 1 d . . .
C46 C 0.82942(12) 0.30511(9) 0.98797(7) 0.0204(2) Uani 1 1 d . . .
C47 C 0.82896(12) 0.30484(8) 0.90782(7) 0.0176(2) Uani 1 1 d . . .
C48 C 0.85660(12) 0.31073(7) 0.72268(7) 0.0159(2) Uani 1 1 d . . .
C49 C 0.98217(12) 0.34126(8) 0.73799(7) 0.0174(2) Uani 1 1 d . . .
C50 C 1.04752(12) 0.40799(8) 0.69822(8) 0.0208(2) Uani 1 1 d . . .
C51 C 0.98772(14) 0.44728(9) 0.63767(8) 0.0240(3) Uani 1 1 d . . .
C52 C 0.86424(14) 0.41944(9) 0.61913(8) 0.0233(3) Uani 1 1 d . . .
C53 C 0.80163(12) 0.35249(8) 0.66122(7) 0.0188(2) Uani 1 1 d . . .
C54 C 0.63867(11) 0.20821(8) 0.75606(7) 0.0160(2) Uani 1 1 d . . .
C55 C 0.56004(12) 0.27539(8) 0.77430(7) 0.0178(2) Uani 1 1 d . . .
C56 C 0.42807(12) 0.27113(9) 0.76704(8) 0.0207(2) Uani 1 1 d . . .
C57 C 0.36668(12) 0.19539(9) 0.74011(8) 0.0227(2) Uani 1 1 d . . .
C58 C 0.43867(13) 0.12551(9) 0.72358(8) 0.0210(2) Uani 1 1 d . . .
C59 C 0.57104(12) 0.13249(8) 0.73278(7) 0.0176(2) Uani 1 1 d . . .
F1 F 0.77800(8) 0.16199(5) 0.61274(4) 0.02155(15) Uani 1 1 d . . .
F2 F 0.91120(9) 0.04249(6) 0.54438(5) 0.02656(17) Uani 1 1 d . . .
F3 F 1.09806(9) -0.03826(6) 0.62287(5) 0.03018(19) Uani 1 1 d . . .
F4 F 1.14075(8) 0.00372(5) 0.77379(5) 0.02489(17) Uani 1 1 d . . .
F5 F 1.00629(8) 0.11892(5) 0.84410(4) 0.02042(15) Uani 1 1 d . . .
F6 F 0.74175(8) 0.08034(5) 0.87143(5) 0.02188(15) Uani 1 1 d . . .
F7 F 0.75309(9) 0.07749(6) 1.02479(5) 0.02766(18) Uani 1 1 d . . .
F8 F 0.80834(8) 0.22713(7) 1.10457(5) 0.02966(19) Uani 1 1 d . . .
F9 F 0.85413(9) 0.37953(6) 1.02703(5) 0.02819(18) Uani 1 1 d . . .
F10 F 0.85435(8) 0.38317(5) 0.87448(5) 0.02265(16) Uani 1 1 d . . .
F11 F 1.04714(7) 0.30481(5) 0.79531(5) 0.02113(15) Uani 1 1 d . . .
F12 F 1.16731(8) 0.43554(6) 0.71710(6) 0.02969(19) Uani 1 1 d . . .
F13 F 1.05029(9) 0.51157(6) 0.59792(6) 0.0363(2) Uani 1 1 d . . .
F14 F 0.80467(10) 0.45641(7) 0.56017(5) 0.0351(2) Uani 1 1 d . . .
F15 F 0.68122(8) 0.32969(5) 0.63716(5) 0.02349(16) Uani 1 1 d . . .
F16 F 0.61386(8) 0.35195(5) 0.80000(5) 0.02102(15) Uani 1 1 d . . .
F17 F 0.35995(8) 0.33979(6) 0.78499(5) 0.02828(18) Uani 1 1 d . . .
F18 F 0.23961(8) 0.19067(6) 0.72907(6) 0.0337(2) Uani 1 1 d . . .
F19 F 0.38106(8) 0.05173(6) 0.69590(5) 0.02905(18) Uani 1 1 d . . .
F20 F 0.63201(8) 0.05987(5) 0.71610(5) 0.02199(15) Uani 1 1 d . . .

loop_
_atom_site_aniso_label
_atom_site_aniso_U_11
_atom_site_aniso_U_22
_atom_site_aniso_U_33
_atom_site_aniso_U_23
_atom_site_aniso_U_13
_atom_site_aniso_U_12
Zr1 0.01501(5) 0.01384(5) 0.01328(5) 0.00009(4) -0.00047(4) 0.00132(4)
P1 0.02988(17) 0.01310(13) 0.01393(13) 0.00077(10) -0.00312(12) -0.00222(11)
O1 0.0209(4) 0.0152(4) 0.0165(4) -0.0015(3) -0.0020(3) 0.0005(3)
O2 0.0245(4) 0.0156(4) 0.0155(4) 0.0003(3) -0.0005(3) 0.0026(3)
O3 0.0335(5) 0.0226(4) 0.0222(5) 0.0014(4) -0.0005(4) -0.0092(4)
C1 0.0183(5) 0.0190(5) 0.0194(5) -0.0016(4) -0.0026(4) 0.0053(4)
C2 0.0194(5) 0.0161(5) 0.0190(5) 0.0011(4) -0.0029(4) 0.0033(4)
C3 0.0177(5) 0.0201(5) 0.0182(5) -0.0027(4) -0.0039(4) 0.0028(4)
C4 0.0162(5) 0.0164(5) 0.0255(6) -0.0005(4) -0.0042(4) 0.0007(4)
C5 0.0165(5) 0.0211(5) 0.0216(6) 0.0028(4) -0.0010(4) 0.0028(4)
C6 0.0293(7) 0.0259(6) 0.0267(7) -0.0066(5) -0.0022(5) 0.0114(5)
C7 0.0294(7) 0.0206(6) 0.0312(7) 0.0078(5) 0.0000(5) 0.0043(5)
C8 0.0258(7) 0.0370(8) 0.0203(6) -0.0085(5) -0.0043(5) 0.0048(6)
C9 0.0240(7) 0.0174(6) 0.0471(9) -0.0019(6) -0.0035(6) -0.0007(5)
C10 0.0229(6) 0.0400(8) 0.0292(7) 0.0126(6) 0.0033(5) 0.0022(6)
C11 0.0165(5) 0.0269(6) 0.0220(6) -0.0036(5) 0.0008(4) 0.0038(5)
C12 0.0179(5) 0.0211(5) 0.0245(6) -0.0008(5) 0.0053(4) -0.0009(4)
C13 0.0192(6) 0.0245(6) 0.0182(5) 0.0016(4) 0.0034(4) 0.0029(4)
C14 0.0177(5) 0.0218(5) 0.0202(6) -0.0027(4) 0.0029(4) 0.0028(4)
C15 0.0187(5) 0.0221(6) 0.0214(6) 0.0008(4) 0.0026(4) 0.0061(4)
C16 0.0216(7) 0.0501(10) 0.0318(8) -0.0149(7) -0.0065(6) 0.0094(6)
C17 0.0306(7) 0.0231(6) 0.0408(8) -0.0014(6) 0.0108(6) -0.0048(5)
C18 0.0304(7) 0.0418(8) 0.0197(6) 0.0085(6) 0.0053(5) 0.0040(6)
C19 0.0253(7) 0.0284(7) 0.0332(7) -0.0121(6) 0.0004(6) 0.0052(5)
C20 0.0355(8) 0.0285(7) 0.0288(7) 0.0044(6) 0.0040(6) 0.0162(6)
C21 0.0181(5) 0.0140(5) 0.0165(5) -0.0016(4) 0.0010(4) 0.0012(4)
C22 0.0252(6) 0.0153(5) 0.0211(6) 0.0007(4) 0.0008(5) -0.0006(4)
C23 0.0287(7) 0.0181(5) 0.0260(6) -0.0017(5) 0.0005(5) -0.0064(5)
C24 0.0296(7) 0.0240(6) 0.0256(6) -0.0026(5) -0.0050(5) -0.0081(5)
C25 0.0276(6) 0.0230(6) 0.0199(6) 0.0006(5) -0.0048(5) -0.0040(5)
C26 0.0214(6) 0.0147(5) 0.0164(5) 0.0000(4) -0.0011(4) -0.0009(4)
C27 0.0454(9) 0.0271(7) 0.0254(7) -0.0079(5) 0.0155(6) -0.0147(6)
C28 0.0345(9) 0.0521(11) 0.0556(12) -0.0137(9) 0.0150(8) 0.0042(8)
C29 0.0885(17) 0.0504(12) 0.0397(10) -0.0084(9) 0.0296(11) -0.0382(12)
C30 0.0625(13) 0.0500(11) 0.0383(10) -0.0255(8) 0.0188(9) -0.0179(10)
C31A 0.0269(16) 0.0191(9) 0.0230(13) 0.0039(9) -0.0065(11) 0.0014(11)
C32A 0.048(2) 0.0212(10) 0.0509(19) 0.0084(10) -0.0223(17) 0.0000(10)
C33A 0.049(2) 0.0331(12) 0.0231(14) 0.0091(10) -0.0158(14) -0.0106(14)
C34A 0.042(2) 0.0377(17) 0.0372(17) 0.0034(12) -0.0062(14) 0.0143(13)
C31B 0.021(4) 0.017(2) 0.018(3) -0.003(2) -0.006(3) 0.004(3)
C32B 0.041(5) 0.022(3) 0.031(3) 0.000(2) -0.007(3) 0.003(3)
C33B 0.028(4) 0.067(6) 0.023(4) 0.002(3) -0.008(3) 0.003(4)
C34B 0.039(5) 0.033(4) 0.038(5) 0.006(3) 0.001(3) 0.016(3)
C35 0.0230(6) 0.0145(5) 0.0160(5) 0.0009(4) -0.0031(4) 0.0017(4)
B1 0.0166(6) 0.0137(5) 0.0150(5) -0.0012(4) -0.0007(4) 0.0020(4)
C36 0.0158(5) 0.0137(5) 0.0160(5) -0.0015(4) 0.0007(4) -0.0003(4)
C37 0.0159(5) 0.0175(5) 0.0170(5) -0.0010(4) 0.0012(4) -0.0009(4)
C38 0.0213(6) 0.0186(5) 0.0176(5) -0.0043(4) 0.0053(4) -0.0037(4)
C39 0.0199(6) 0.0159(5) 0.0257(6) -0.0042(4) 0.0089(5) 0.0009(4)
C40 0.0153(5) 0.0158(5) 0.0253(6) 0.0007(4) 0.0030(4) 0.0012(4)
C41 0.0164(5) 0.0145(5) 0.0174(5) -0.0017(4) 0.0002(4) -0.0002(4)
C42 0.0158(5) 0.0162(5) 0.0155(5) -0.0010(4) 0.0002(4) 0.0032(4)
C43 0.0178(5) 0.0182(5) 0.0171(5) -0.0007(4) 0.0000(4) 0.0028(4)
C44 0.0184(5) 0.0260(6) 0.0174(5) 0.0043(4) 0.0019(4) 0.0043(4)
C45 0.0165(5) 0.0363(7) 0.0124(5) -0.0013(5) 0.0005(4) 0.0060(5)
C46 0.0175(5) 0.0257(6) 0.0182(5) -0.0075(4) -0.0011(4) 0.0048(4)
C47 0.0181(5) 0.0177(5) 0.0174(5) -0.0023(4) -0.0009(4) 0.0038(4)
C48 0.0175(5) 0.0150(5) 0.0154(5) -0.0009(4) 0.0006(4) 0.0024(4)
C49 0.0177(5) 0.0158(5) 0.0189(5) 0.0003(4) 0.0007(4) 0.0038(4)
C50 0.0172(5) 0.0186(5) 0.0264(6) 0.0008(5) 0.0025(5) 0.0005(4)
C51 0.0241(6) 0.0216(6) 0.0263(6) 0.0067(5) 0.0052(5) 0.0004(5)
C52 0.0261(6) 0.0248(6) 0.0192(6) 0.0068(5) -0.0003(5) 0.0025(5)
C53 0.0188(5) 0.0204(5) 0.0172(5) 0.0010(4) -0.0010(4) 0.0010(4)
C54 0.0164(5) 0.0179(5) 0.0139(5) 0.0006(4) 0.0004(4) 0.0019(4)
C55 0.0185(5) 0.0177(5) 0.0172(5) 0.0011(4) 0.0001(4) 0.0018(4)
C56 0.0180(5) 0.0234(6) 0.0213(6) 0.0037(5) 0.0021(4) 0.0062(4)
C57 0.0142(5) 0.0302(6) 0.0237(6) 0.0044(5) 0.0001(4) 0.0002(5)
C58 0.0185(6) 0.0235(6) 0.0203(6) 0.0005(4) 0.0002(4) -0.0040(4)
C59 0.0175(5) 0.0190(5) 0.0163(5) -0.0001(4) 0.0016(4) 0.0014(4)
F1 0.0224(4) 0.0259(4) 0.0166(3) -0.0014(3) -0.0021(3) 0.0029(3)
F2 0.0328(4) 0.0286(4) 0.0178(4) -0.0086(3) 0.0057(3) -0.0014(3)
F3 0.0326(5) 0.0258(4) 0.0329(5) -0.0072(3) 0.0117(4) 0.0098(3)
F4 0.0198(4) 0.0225(4) 0.0331(4) 0.0033(3) 0.0019(3) 0.0078(3)
F5 0.0214(4) 0.0214(3) 0.0189(4) -0.0030(3) -0.0039(3) 0.0047(3)
F6 0.0273(4) 0.0164(3) 0.0217(4) 0.0000(3) 0.0007(3) -0.0004(3)
F7 0.0292(4) 0.0319(4) 0.0219(4) 0.0107(3) 0.0028(3) 0.0019(3)
F8 0.0241(4) 0.0527(6) 0.0124(3) -0.0019(3) 0.0001(3) 0.0045(4)
F9 0.0299(4) 0.0314(4) 0.0234(4) -0.0147(3) -0.0033(3) 0.0041(3)
F10 0.0299(4) 0.0149(3) 0.0232(4) -0.0033(3) -0.0012(3) 0.0019(3)
F11 0.0181(3) 0.0212(3) 0.0243(4) 0.0030(3) -0.0036(3) 0.0029(3)
F12 0.0168(4) 0.0280(4) 0.0437(5) 0.0071(4) -0.0004(3) -0.0033(3)
F13 0.0314(5) 0.0339(5) 0.0427(5) 0.0195(4) 0.0060(4) -0.0045(4)
F14 0.0361(5) 0.0410(5) 0.0281(5) 0.0190(4) -0.0060(4) -0.0009(4)
F15 0.0220(4) 0.0275(4) 0.0207(4) 0.0043(3) -0.0055(3) -0.0015(3)
F16 0.0224(4) 0.0165(3) 0.0245(4) -0.0017(3) -0.0009(3) 0.0037(3)
F17 0.0219(4) 0.0284(4) 0.0358(5) 0.0035(3) 0.0029(3) 0.0119(3)
F18 0.0133(4) 0.0394(5) 0.0483(6) 0.0026(4) -0.0022(4) 0.0003(3)
F19 0.0215(4) 0.0282(4) 0.0362(5) -0.0037(4) -0.0011(3) -0.0087(3)
F20 0.0205(4) 0.0170(3) 0.0282(4) -0.0049(3) 0.0030(3) -0.0003(3)

loop_
_atom_type_symbol
_atom_type_description
_atom_type_scat_dispersion_real
_atom_type_scat_dispersion_imag
_atom_type_scat_source
C C 0.0033 0.0016 'International Tables Vol C Tables 4.2.6.8 and 6.1.1.4'
H H 0.0000 0.0000 'International Tables Vol C Tables 4.2.6.8 and 6.1.1.4'
B B 0.0013 0.0007 'International Tables Vol C Tables 4.2.6.8 and 6.1.1.4'
O O 0.0106 0.0060 'International Tables Vol C Tables 4.2.6.8 and 6.1.1.4'
F F 0.0171 0.0103 'International Tables Vol C Tables 4.2.6.8 and 6.1.1.4'
P P 0.1023 0.0942 'International Tables Vol C Tables 4.2.6.8 and 6.1.1.4'
Zr Zr -2.9673 0.5597 'International Tables Vol C Tables 4.2.6.8 and 6.1.1.4'

loop_
_geom_angle_atom_site_label_1
_geom_angle_atom_site_label_2
_geom_angle_atom_site_label_3
_geom_angle
O1 Zr1 O2 82.07(4)
O1 Zr1 C4 122.82(4)
O2 Zr1 C4 91.67(4)
O1 Zr1 C2 96.72(4)
O2 Zr1 C2 138.38(4)
C4 Zr1 C2 54.08(4)
O1 Zr1 C12 91.97(4)
O2 Zr1 C12 120.01(4)
C4 Zr1 C12 136.92(5)
C2 Zr1 C12 101.61(4)
O1 Zr1 C14 141.07(4)
O2 Zr1 C14 98.75(4)
C4 Zr1 C14 96.10(4)
C2 Zr1 C14 106.96(4)
C12 Zr1 C14 53.72(4)
O1 Zr1 C5 90.25(4)
O2 Zr1 C5 84.61(4)
C4 Zr1 C5 32.65(4)
C2 Zr1 C5 53.76(4)
C12 Zr1 C5 155.35(4)
C14 Zr1 C5 128.67(4)
O1 Zr1 C1 75.37(4)
O2 Zr1 C1 110.02(4)
C4 Zr1 C1 53.70(4)
C2 Zr1 C1 32.61(4)
C12 Zr1 C1 126.01(4)
C14 Zr1 C1 137.45(4)
C5 Zr1 C1 32.01(4)
O1 Zr1 C15 114.67(4)
O2 Zr1 C15 75.30(4)
C4 Zr1 C15 118.35(4)
C2 Zr1 C15 138.55(4)
C12 Zr1 C15 53.49(4)
C14 Zr1 C15 32.35(4)
C5 Zr1 C15 144.78(4)
C1 Zr1 C15 169.59(4)
O1 Zr1 C11 87.75(4)
O2 Zr1 C11 87.57(4)
C4 Zr1 C11 149.03(4)
C2 Zr1 C11 134.05(4)
C12 Zr1 C11 32.44(4)
C14 Zr1 C11 53.59(4)
C5 Zr1 C11 172.13(4)
C1 Zr1 C11 153.19(4)
C15 Zr1 C11 32.14(4)
O1 Zr1 C13 122.69(4)
O2 Zr1 C13 128.28(4)
C4 Zr1 C13 105.48(5)
C2 Zr1 C13 87.32(4)
C12 Zr1 C13 32.35(4)
C14 Zr1 C13 32.42(4)
C5 Zr1 C13 133.16(4)
C1 Zr1 C13 119.55(4)
C15 Zr1 C13 53.46(4)
C11 Zr1 C13 53.55(4)
O1 Zr1 C3 127.38(4)
O2 Zr1 C3 123.31(4)
C4 Zr1 C3 32.31(4)
C2 Zr1 C3 32.47(4)
C12 Zr1 C3 107.38(4)
C14 Zr1 C3 84.73(4)
C5 Zr1 C3 53.43(4)
C1 Zr1 C3 53.44(4)
C15 Zr1 C3 116.16(4)
C11 Zr1 C3 132.95(4)
C13 Zr1 C3 79.73(4)
C26 P1 C31A 115.45(13)
C26 P1 C27 105.89(6)
C31A P1 C27 110.29(15)
C26 P1 C35 114.85(6)
C31A P1 C35 102.58(11)
C27 P1 C35 107.60(7)
C26 P1 C31B 104.4(3)
C31A P1 C31B 14.2(2)
C27 P1 C31B 123.7(3)
C35 P1 C31B 100.8(2)
C21 O1 Zr1 139.27(8)
C35 O2 Zr1 136.24(8)
C5 C1 C2 108.17(11)
C5 C1 C6 127.04(12)
C2 C1 C6 124.58(12)
C5 C1 Zr1 73.79(7)
C2 C1 Zr1 72.62(7)
C6 C1 Zr1 123.51(9)
C3 C2 C1 107.74(11)
C3 C2 C7 127.18(12)
C1 C2 C7 124.05(12)
C3 C2 Zr1 75.41(7)
C1 C2 Zr1 74.77(7)
C7 C2 Zr1 124.89(9)
C4 C3 C2 107.58(11)
C4 C3 C8 124.53(12)
C2 C3 C8 125.84(12)
C4 C3 Zr1 71.80(7)
C2 C3 Zr1 72.12(7)
C8 C3 Zr1 134.33(9)
C3 C4 C5 108.23(11)
C3 C4 C9 126.75(13)
C5 C4 C9 124.33(12)
C3 C4 Zr1 75.89(7)
C5 C4 Zr1 74.92(7)
C9 C4 Zr1 122.84(9)
C1 C5 C4 108.03(11)
C1 C5 C10 127.00(13)
C4 C5 C10 123.77(12)
C1 C5 Zr1 74.21(7)
C4 C5 Zr1 72.43(7)
C10 C5 Zr1 128.93(9)
C1 C6 H6A 109.5
C1 C6 H6B 109.5
H6A C6 H6B 109.5
C1 C6 H6C 109.5
H6A C6 H6C 109.5
H6B C6 H6C 109.5
C2 C7 H7A 109.5
C2 C7 H7B 109.5
H7A C7 H7B 109.5
C2 C7 H7C 109.5
H7A C7 H7C 109.5
H7B C7 H7C 109.5
C3 C8 H8A 109.5
C3 C8 H8B 109.5
H8A C8 H8B 109.5
C3 C8 H8C 109.5
H8A C8 H8C 109.5
H8B C8 H8C 109.5
C4 C9 H9A 109.5
C4 C9 H9B 109.5
H9A C9 H9B 109.5
C4 C9 H9C 109.5
H9A C9 H9C 109.5
H9B C9 H9C 109.5
C5 C10 H10A 109.5
C5 C10 H10B 109.5
H10A C10 H10B 109.5
C5 C10 H10C 109.5
H10A C10 H10C 109.5
H10B C10 H10C 109.5
C15 C11 C12 107.61(12)
C15 C11 C16 125.93(13)
C12 C11 C16 125.20(14)
C15 C11 Zr1 73.90(7)
C12 C11 Zr1 72.73(7)
C16 C11 Zr1 129.06(10)
C13 C12 C11 108.53(12)
C13 C12 C17 124.13(13)
C11 C12 C17 126.60(13)
C13 C12 Zr1 74.89(7)
C11 C12 Zr1 74.84(7)
C17 C12 Zr1 124.24(9)
C12 C13 C14 107.58(11)
C12 C13 C18 122.95(12)
C14 C13 C18 127.13(13)
C12 C13 Zr1 72.76(7)
C14 C13 Zr1 73.29(7)
C18 C13 Zr1 133.19(10)
C15 C14 C13 107.88(12)
C15 C14 C19 123.93(12)
C13 C14 C19 127.34(13)
C15 C14 Zr1 74.28(7)
C13 C14 Zr1 74.29(7)
C19 C14 Zr1 125.59(9)
C11 C15 C14 108.36(11)
C11 C15 C20 126.75(13)
C14 C15 C20 124.49(13)
C11 C15 Zr1 73.96(7)
C14 C15 Zr1 73.37(7)
C20 C15 Zr1 124.39(9)
C11 C16 H16A 109.5
C11 C16 H16B 109.5
H16A C16 H16B 109.5
C11 C16 H16C 109.5
H16A C16 H16C 109.5
H16B C16 H16C 109.5
C12 C17 H17A 109.5
C12 C17 H17B 109.5
H17A C17 H17B 109.5
C12 C17 H17C 109.5
H17A C17 H17C 109.5
H17B C17 H17C 109.5
C13 C18 H18A 109.5
C13 C18 H18B 109.5
H18A C18 H18B 109.5
C13 C18 H18C 109.5
H18A C18 H18C 109.5
H18B C18 H18C 109.5
C14 C19 H19A 109.5
C14 C19 H19B 109.5
H19A C19 H19B 109.5
C14 C19 H19C 109.5
H19A C19 H19C 109.5
H19B C19 H19C 109.5
C15 C20 H20A 109.5
C15 C20 H20B 109.5
H20A C20 H20B 109.5
C15 C20 H20C 109.5
H20A C20 H20C 109.5
H20B C20 H20C 109.5
O1 C21 C22 117.84(11)
O1 C21 C26 123.40(10)
C22 C21 C26 118.76(11)
C23 C22 C21 121.10(12)
C23 C22 H22 119.5
C21 C22 H22 119.5
C22 C23 C24 120.41(12)
C22 C23 H23 119.8
C24 C23 H23 119.8
C25 C24 C23 119.34(13)
C25 C24 H24 120.3
C23 C24 H24 120.3
C24 C25 C26 121.68(13)
C24 C25 H25 119.2
C26 C25 H25 119.2
C25 C26 C21 118.38(11)
C25 C26 P1 117.05(9)
C21 C26 P1 124.18(9)
C28 C27 C29 109.73(18)
C28 C27 C30 109.44(17)
C29 C27 C30 108.32(15)
C28 C27 P1 106.14(11)
C29 C27 P1 113.99(14)
C30 C27 P1 109.15(13)
C27 C28 H28A 109.5
C27 C28 H28B 109.5
H28A C28 H28B 109.5
C27 C28 H28C 109.5
H28A C28 H28C 109.5
H28B C28 H28C 109.5
C27 C29 H29A 109.5
C27 C29 H29B 109.5
H29A C29 H29B 109.5
C27 C29 H29C 109.5
H29A C29 H29C 109.5
H29B C29 H29C 109.5
C27 C30 H30A 109.5
C27 C30 H30B 109.5
H30A C30 H30B 109.5
C27 C30 H30C 109.5
H30A C30 H30C 109.5
H30B C30 H30C 109.5
C33A C31A C32A 107.8(2)
C33A C31A C34A 107.9(3)
C32A C31A C34A 107.2(3)
C33A C31A P1 116.4(3)
C32A C31A P1 109.8(2)
C34A C31A P1 107.4(2)
C32B C31B C33B 115.0(8)
C32B C31B C34B 106.3(7)
C33B C31B C34B 106.2(7)
C32B C31B P1 107.0(5)
C33B C31B P1 111.1(6)
C34B C31B P1 111.1(6)
C31B C32B H32D 109.5
C31B C32B H32E 109.5
H32D C32B H32E 109.5
C31B C32B H32F 109.5
H32D C32B H32F 109.5
H32E C32B H32F 109.5
C31B C33B H33D 109.5
C31B C33B H33E 109.5
H33D C33B H33E 109.5
C31B C33B H33F 109.5
H33D C33B H33F 109.5
H33E C33B H33F 109.5
C31B C34B H34D 109.5
C31B C34B H34E 109.5
H34D C34B H34E 109.5
C31B C34B H34F 109.5
H34D C34B H34F 109.5
H34E C34B H34F 109.5
O3 C35 O2 128.48(12)
O3 C35 P1 111.97(10)
O2 C35 P1 119.33(9)
C54 B1 C42 101.79(9)
C54 B1 C36 114.13(10)
C42 B1 C36 112.81(9)
C54 B1 C48 112.10(9)
C42 B1 C48 114.50(10)
C36 B1 C48 102.01(9)
C41 C36 C37 113.09(11)
C41 C36 B1 127.42(11)
C37 C36 B1 119.23(10)
F1 C37 C38 115.84(11)
F1 C37 C36 119.42(11)
C38 C37 C36 124.74(12)
F2 C38 C39 120.28(12)
F2 C38 C37 120.23(12)
C39 C38 C37 119.49(12)
F3 C39 C40 120.45(12)
F3 C39 C38 120.93(12)
C40 C39 C38 118.61(11)
F4 C40 C39 120.07(11)
F4 C40 C41 119.96(12)
C39 C40 C41 119.96(12)
F5 C41 C40 114.52(11)
F5 C41 C36 121.40(11)
C40 C41 C36 124.07(12)
C47 C42 C43 113.48(11)
C47 C42 B1 127.62(10)
C43 C42 B1 118.70(10)
F6 C43 C44 115.95(11)
F6 C43 C42 119.34(11)
C44 C43 C42 124.70(12)
F7 C44 C45 119.82(12)
F7 C44 C43 121.16(12)
C45 C44 C43 119.03(12)
F8 C45 C46 120.84(13)
F8 C45 C44 120.10(12)
C46 C45 C44 119.05(12)
F9 C46 C45 119.56(12)
F9 C46 C47 120.53(12)
C45 C46 C47 119.91(12)
F10 C47 C42 121.05(11)
F10 C47 C46 115.25(11)
C42 C47 C46 123.70(12)
C49 C48 C53 113.61(11)
C49 C48 B1 119.11(10)
C53 C48 B1 126.79(11)
F11 C49 C50 116.33(11)
F11 C49 C48 119.37(10)
C50 C49 C48 124.29(12)
F12 C50 C49 121.22(12)
F12 C50 C51 119.28(11)
C49 C50 C51 119.50(12)
F13 C51 C52 120.70(13)
F13 C51 C50 120.27(13)
C52 C51 C50 119.03(12)
F14 C52 C51 119.96(12)
F14 C52 C53 120.51(12)
C51 C52 C53 119.53(12)
F15 C53 C52 114.34(11)
F15 C53 C48 121.63(11)
C52 C53 C48 124.02(12)
C59 C54 C55 113.56(11)
C59 C54 B1 127.62(11)
C55 C54 B1 118.69(10)
F16 C55 C56 115.61(11)
F16 C55 C54 119.45(11)
C56 C55 C54 124.93(12)
F17 C56 C55 120.87(12)
F17 C56 C57 120.29(12)
C55 C56 C57 118.83(12)
F18 C57 C56 120.20(13)
F18 C57 C58 120.77(13)
C56 C57 C58 119.02(12)
F19 C58 C57 119.94(12)
F19 C58 C59 119.96(12)
C57 C58 C59 120.05(12)
F20 C59 C58 115.23(11)
F20 C59 C54 121.28(11)
C58 C59 C54 123.48(12)

loop_
_geom_bond_atom_site_label_1
_geom_bond_atom_site_label_2
_geom_bond_distance
Zr1 O1 2.0419(9)
Zr1 O2 2.1296(9)
Zr1 C4 2.5234(13)
Zr1 C2 2.5333(12)
Zr1 C12 2.5363(13)
Zr1 C14 2.5509(13)
Zr1 C5 2.5558(13)
Zr1 C1 2.5612(13)
Zr1 C15 2.5627(13)
Zr1 C11 2.5636(14)
Zr1 C13 2.5638(13)
Zr1 C3 2.5761(13)
P1 C26 1.8016(12)
P1 C31A 1.849(3)
P1 C27 1.8726(17)
P1 C35 1.9067(13)
P1 C31B 2.024(9)
O1 C21 1.3325(15)
O2 C35 1.2840(15)
O3 C35 1.2060(15)
C1 C5 1.4107(18)
C1 C2 1.4306(18)
C1 C6 1.5001(19)
C2 C3 1.4292(18)
C2 C7 1.5082(18)
C3 C4 1.4197(18)
C3 C8 1.5049(19)
C4 C5 1.4279(19)
C4 C9 1.5056(18)
C5 C10 1.5036(19)
C6 H6A 0.9800
C6 H6B 0.9800
C6 H6C 0.9800
C7 H7A 0.9800
C7 H7B 0.9800
C7 H7C 0.9800
C8 H8A 0.9800
C8 H8B 0.9800
C8 H8C 0.9800
C9 H9A 0.9800
C9 H9B 0.9800
C9 H9C 0.9800
C10 H10A 0.9800
C10 H10B 0.9800
C10 H10C 0.9800
C11 C15 1.4190(19)
C11 C12 1.4246(19)
C11 C16 1.503(2)
C12 C13 1.421(2)
C12 C17 1.5063(19)
C13 C14 1.4281(18)
C13 C18 1.5058(19)
C14 C15 1.4244(19)
C14 C19 1.5048(19)
C15 C20 1.5081(19)
C16 H16A 0.9800
C16 H16B 0.9800
C16 H16C 0.9800
C17 H17A 0.9800
C17 H17B 0.9800
C17 H17C 0.9800
C18 H18A 0.9800
C18 H18B 0.9800
C18 H18C 0.9800
C19 H19A 0.9800
C19 H19B 0.9800
C19 H19C 0.9800
C20 H20A 0.9800
C20 H20B 0.9800
C20 H20C 0.9800
C21 C22 1.4062(16)
C21 C26 1.4232(17)
C22 C23 1.3770(19)
C22 H22 0.9500
C23 C24 1.399(2)
C23 H23 0.9500
C24 C25 1.3786(19)
C24 H24 0.9500
C25 C26 1.4100(18)
C25 H25 0.9500
C27 C28 1.511(3)
C27 C29 1.535(2)
C27 C30 1.542(2)
C28 H28A 0.9800
C28 H28B 0.9800
C28 H28C 0.9800
C29 H29A 0.9800
C29 H29B 0.9800
C29 H29C 0.9800
C30 H30A 0.9800
C30 H30B 0.9800
C30 H30C 0.9800
C31A C33A 1.512(5)
C31A C32A 1.543(4)
C31A C34A 1.549(4)
C32A H32A 0.9800
C32A H32B 0.9800
C32A H32C 0.9800
C33A H33A 0.9800
C33A H33B 0.9800
C33A H33C 0.9800
C34A H34A 0.9800
C34A H34B 0.9800
C34A H34C 0.9800
C31B C32B 1.520(10)
C31B C33B 1.527(13)
C31B C34B 1.538(11)
C32B H32D 0.9800
C32B H32E 0.9800
C32B H32F 0.9800
C33B H33D 0.9800
C33B H33E 0.9800
C33B H33F 0.9800
C34B H34D 0.9800
C34B H34E 0.9800
C34B H34F 0.9800
B1 C54 1.6492(18)
B1 C42 1.6535(18)
B1 C36 1.6544(18)
B1 C48 1.6604(17)
C36 C41 1.3919(17)
C36 C37 1.3983(17)
C37 F1 1.3559(15)
C37 C38 1.3826(18)
C38 F2 1.3441(15)
C38 C39 1.381(2)
C39 F3 1.3424(15)
C39 C40 1.3807(19)
C40 F4 1.3482(15)
C40 C41 1.3905(17)
C41 F5 1.3537(14)
C42 C47 1.3875(17)
C42 C43 1.3985(16)
C43 F6 1.3515(14)
C43 C44 1.3837(17)
C44 F7 1.3475(15)
C44 C45 1.382(2)
C45 F8 1.3407(14)
C45 C46 1.3769(19)
C46 F9 1.3453(15)
C46 C47 1.3950(17)
C47 F10 1.3523(14)
C48 C49 1.3904(17)
C48 C53 1.3945(17)
C49 F11 1.3523(14)
C49 C50 1.3830(17)
C50 F12 1.3365(15)
C50 C51 1.3873(19)
C51 F13 1.3433(15)
C51 C52 1.371(2)
C52 F14 1.3486(15)
C52 C53 1.3938(17)
C53 F15 1.3510(15)
C54 C59 1.3876(17)
C54 C55 1.3954(17)
C55 F16 1.3525(14)
C55 C56 1.3795(18)
C56 F17 1.3463(15)
C56 C57 1.380(2)
C57 F18 1.3369(15)
C57 C58 1.380(2)
C58 F19 1.3436(15)
C58 C59 1.3873(18)
C59 F20 1.3521(15)

loop_
_geom_torsion_atom_site_label_1
_geom_torsion_atom_site_label_2
_geom_torsion_atom_site_label_3
_geom_torsion_atom_site_label_4
_geom_torsion
O2 Zr1 O1 C21 -70.40(12)
C4 Zr1 O1 C21 -157.26(11)
C2 Zr1 O1 C21 151.56(12)
C12 Zr1 O1 C21 49.63(12)
C14 Zr1 O1 C21 23.72(14)
C5 Zr1 O1 C21 -154.93(12)
C1 Zr1 O1 C21 176.42(12)
C15 Zr1 O1 C21 -0.64(13)
C11 Zr1 O1 C21 17.46(12)
C13 Zr1 O1 C21 60.43(13)
C3 Zr1 O1 C21 163.35(11)
O1 Zr1 O2 C35 -35.68(12)
C4 Zr1 O2 C35 87.24(12)
C2 Zr1 O2 C35 55.53(14)
C12 Zr1 O2 C35 -123.37(12)
C14 Zr1 O2 C35 -176.33(12)
C5 Zr1 O2 C35 55.32(12)
C1 Zr1 O2 C35 35.53(13)
C15 Zr1 O2 C35 -153.86(13)
C11 Zr1 O2 C35 -123.75(12)
C13 Zr1 O2 C35 -161.46(11)
C3 Zr1 O2 C35 94.25(12)
O1 Zr1 C1 C5 115.22(8)
O2 Zr1 C1 C5 39.51(8)
C4 Zr1 C1 C5 -37.25(8)
C2 Zr1 C1 C5 -115.55(11)
C12 Zr1 C1 C5 -163.16(7)
C14 Zr1 C1 C5 -90.01(9)
C15 Zr1 C1 C5 -79.7(2)
C11 Zr1 C1 C5 167.89(9)
C13 Zr1 C1 C5 -125.20(8)
C3 Zr1 C1 C5 -77.71(8)
O1 Zr1 C1 C2 -129.23(8)
O2 Zr1 C1 C2 155.06(7)
C4 Zr1 C1 C2 78.30(8)
C12 Zr1 C1 C2 -47.61(9)
C14 Zr1 C1 C2 25.54(10)
C5 Zr1 C1 C2 115.55(11)
C15 Zr1 C1 C2 35.8(3)
C11 Zr1 C1 C2 -76.56(12)
C13 Zr1 C1 C2 -9.65(9)
C3 Zr1 C1 C2 37.84(7)
O1 Zr1 C1 C6 -8.83(10)
O2 Zr1 C1 C6 -84.54(11)
C4 Zr1 C1 C6 -161.30(13)
C2 Zr1 C1 C6 120.40(14)
C12 Zr1 C1 C6 72.79(12)
C14 Zr1 C1 C6 145.94(10)
C5 Zr1 C1 C6 -124.05(14)
C15 Zr1 C1 C6 156.2(2)
C11 Zr1 C1 C6 43.84(16)
C13 Zr1 C1 C6 110.75(11)
C3 Zr1 C1 C6 158.24(13)
C5 C1 C2 C3 -3.07(14)
C6 C1 C2 C3 172.04(12)
Zr1 C1 C2 C3 -68.82(9)
C5 C1 C2 C7 -172.14(12)
C6 C1 C2 C7 3.0(2)
Zr1 C1 C2 C7 122.11(13)
C5 C1 C2 Zr1 65.75(9)
C6 C1 C2 Zr1 -119.14(13)
O1 Zr1 C2 C3 162.40(7)
O2 Zr1 C2 C3 76.79(9)
C4 Zr1 C2 C3 36.35(7)
C12 Zr1 C2 C3 -104.18(8)
C14 Zr1 C2 C3 -48.85(8)
C5 Zr1 C2 C3 77.04(8)
C1 Zr1 C2 C3 113.40(11)
C15 Zr1 C2 C3 -57.40(10)
C11 Zr1 C2 C3 -104.21(8)
C13 Zr1 C2 C3 -74.99(8)
O1 Zr1 C2 C1 49.00(8)
O2 Zr1 C2 C1 -36.62(10)
C4 Zr1 C2 C1 -77.06(8)
C12 Zr1 C2 C1 142.42(7)
C14 Zr1 C2 C1 -162.26(7)
C5 Zr1 C2 C1 -36.36(7)
C15 Zr1 C2 C1 -170.81(7)
C11 Zr1 C2 C1 142.38(7)
C13 Zr1 C2 C1 171.60(8)
C3 Zr1 C2 C1 -113.40(11)
O1 Zr1 C2 C7 -72.17(11)
O2 Zr1 C2 C7 -157.79(10)
C4 Zr1 C2 C7 161.77(13)
C12 Zr1 C2 C7 21.25(12)
C14 Zr1 C2 C7 76.58(12)
C5 Zr1 C2 C7 -157.53(13)
C1 Zr1 C2 C7 -121.17(14)
C15 Zr1 C2 C7 68.02(13)
C11 Zr1 C2 C7 21.21(14)
C13 Zr1 C2 C7 50.43(11)
C3 Zr1 C2 C7 125.43(15)
C1 C2 C3 C4 4.90(14)
C7 C2 C3 C4 173.53(13)
Zr1 C2 C3 C4 -63.49(9)
C1 C2 C3 C8 -159.33(12)
C7 C2 C3 C8 9.3(2)
Zr1 C2 C3 C8 132.28(13)
C1 C2 C3 Zr1 68.39(9)
C7 C2 C3 Zr1 -122.99(13)
O1 Zr1 C3 C4 93.91(8)
O2 Zr1 C3 C4 -13.19(9)
C2 Zr1 C3 C4 116.11(11)
C12 Zr1 C3 C4 -159.56(7)
C14 Zr1 C3 C4 -110.21(8)
C5 Zr1 C3 C4 37.96(7)
C1 Zr1 C3 C4 78.11(8)
C15 Zr1 C3 C4 -102.30(8)
C11 Zr1 C3 C4 -136.03(8)
C13 Zr1 C3 C4 -142.57(8)
O1 Zr1 C3 C2 -22.20(9)
O2 Zr1 C3 C2 -129.31(7)
C4 Zr1 C3 C2 -116.11(11)
C12 Zr1 C3 C2 84.32(8)
C14 Zr1 C3 C2 133.67(8)
C5 Zr1 C3 C2 -78.16(8)
C1 Zr1 C3 C2 -38.01(7)
C15 Zr1 C3 C2 141.58(7)
C11 Zr1 C3 C2 107.85(8)
C13 Zr1 C3 C2 101.32(8)
O1 Zr1 C3 C8 -145.23(12)
O2 Zr1 C3 C8 107.67(13)
C4 Zr1 C3 C8 120.86(16)
C2 Zr1 C3 C8 -123.02(16)
C12 Zr1 C3 C8 -38.70(14)
C14 Zr1 C3 C8 10.65(13)
C5 Zr1 C3 C8 158.82(15)
C1 Zr1 C3 C8 -161.03(15)
C15 Zr1 C3 C8 18.56(14)
C11 Zr1 C3 C8 -15.17(16)
C13 Zr1 C3 C8 -21.71(13)
C2 C3 C4 C5 -4.89(14)
C8 C3 C4 C5 159.60(12)
Zr1 C3 C4 C5 -68.58(9)
C2 C3 C4 C9 -175.63(12)
C8 C3 C4 C9 -11.1(2)
Zr1 C3 C4 C9 120.67(13)
C2 C3 C4 Zr1 63.69(9)
C8 C3 C4 Zr1 -131.82(13)
O1 Zr1 C4 C3 -109.36(8)
O2 Zr1 C4 C3 169.00(8)
C2 Zr1 C4 C3 -36.54(7)
C12 Zr1 C4 C3 29.20(10)
C14 Zr1 C4 C3 70.01(8)
C5 Zr1 C4 C3 -113.69(11)
C1 Zr1 C4 C3 -77.21(8)
C15 Zr1 C4 C3 94.82(8)
C11 Zr1 C4 C3 80.93(11)
C13 Zr1 C4 C3 38.36(8)
O1 Zr1 C4 C5 4.33(9)
O2 Zr1 C4 C5 -77.31(7)
C2 Zr1 C4 C5 77.16(8)
C12 Zr1 C4 C5 142.90(7)
C14 Zr1 C4 C5 -176.29(7)
C1 Zr1 C4 C5 36.49(7)
C15 Zr1 C4 C5 -151.49(7)
C11 Zr1 C4 C5 -165.38(8)
C13 Zr1 C4 C5 152.05(7)
C3 Zr1 C4 C5 113.69(11)
O1 Zr1 C4 C9 125.75(11)
O2 Zr1 C4 C9 44.11(12)
C2 Zr1 C4 C9 -161.42(14)
C12 Zr1 C4 C9 -95.68(12)
C14 Zr1 C4 C9 -54.87(12)
C5 Zr1 C4 C9 121.42(15)
C1 Zr1 C4 C9 157.91(14)
C15 Zr1 C4 C9 -30.07(13)
C11 Zr1 C4 C9 -43.96(16)
C13 Zr1 C4 C9 -86.53(12)
C3 Zr1 C4 C9 -124.89(15)
C2 C1 C5 C4 0.05(14)
C6 C1 C5 C4 -174.90(13)
Zr1 C1 C5 C4 65.04(9)
C2 C1 C5 C10 167.82(13)
C6 C1 C5 C10 -7.1(2)
Zr1 C1 C5 C10 -127.19(14)
C2 C1 C5 Zr1 -64.99(9)
C6 C1 C5 Zr1 120.06(13)
C3 C4 C5 C1 3.01(14)
C9 C4 C5 C1 174.03(12)
Zr1 C4 C5 C1 -66.22(9)
C3 C4 C5 C10 -165.24(12)
C9 C4 C5 C10 5.8(2)
Zr1 C4 C5 C10 125.53(13)
C3 C4 C5 Zr1 69.23(9)
C9 C4 C5 Zr1 -119.75(13)
O1 Zr1 C5 C1 -61.09(8)
O2 Zr1 C5 C1 -143.10(8)
C4 Zr1 C5 C1 115.27(11)
C2 Zr1 C5 C1 37.07(7)
C12 Zr1 C5 C1 34.19(15)
C14 Zr1 C5 C1 120.00(8)
C15 Zr1 C5 C1 162.04(8)
C11 Zr1 C5 C1 -136.3(3)
C13 Zr1 C5 C1 77.02(9)
C3 Zr1 C5 C1 77.73(8)
O1 Zr1 C5 C4 -176.36(7)
O2 Zr1 C5 C4 101.63(7)
C2 Zr1 C5 C4 -78.20(8)
C12 Zr1 C5 C4 -81.08(13)
C14 Zr1 C5 C4 4.72(9)
C1 Zr1 C5 C4 -115.27(11)
C15 Zr1 C5 C4 46.76(11)
C11 Zr1 C5 C4 108.4(3)
C13 Zr1 C5 C4 -38.25(9)
C3 Zr1 C5 C4 -37.55(7)
O1 Zr1 C5 C10 64.05(13)
O2 Zr1 C5 C10 -17.96(13)
C4 Zr1 C5 C10 -119.58(16)
C2 Zr1 C5 C10 162.21(15)
C12 Zr1 C5 C10 159.33(12)
C14 Zr1 C5 C10 -114.86(13)
C1 Zr1 C5 C10 125.14(16)
C15 Zr1 C5 C10 -72.82(15)
C11 Zr1 C5 C10 -11.2(4)
C13 Zr1 C5 C10 -157.84(12)
C3 Zr1 C5 C10 -157.13(15)
O1 Zr1 C11 C15 -147.95(8)
O2 Zr1 C11 C15 -65.80(8)
C4 Zr1 C11 C15 23.40(13)
C2 Zr1 C11 C15 114.86(8)
C12 Zr1 C11 C15 114.80(11)
C14 Zr1 C11 C15 36.94(7)
C5 Zr1 C11 C15 -72.6(3)
C1 Zr1 C11 C15 161.69(9)
C13 Zr1 C11 C15 77.55(8)
C3 Zr1 C11 C15 69.54(9)
O1 Zr1 C11 C12 97.24(8)
O2 Zr1 C11 C12 179.39(8)
C4 Zr1 C11 C12 -91.40(11)
C2 Zr1 C11 C12 0.06(10)
C14 Zr1 C11 C12 -77.87(8)
C5 Zr1 C11 C12 172.6(3)
C1 Zr1 C11 C12 46.89(13)
C15 Zr1 C11 C12 -114.80(11)
C13 Zr1 C11 C12 -37.26(8)
C3 Zr1 C11 C12 -45.26(10)
O1 Zr1 C11 C16 -24.43(14)
O2 Zr1 C11 C16 57.72(14)
C4 Zr1 C11 C16 146.92(13)
C2 Zr1 C11 C16 -121.62(13)
C12 Zr1 C11 C16 -121.68(17)
C14 Zr1 C11 C16 160.46(15)
C5 Zr1 C11 C16 50.9(4)
C1 Zr1 C11 C16 -74.79(17)
C15 Zr1 C11 C16 123.52(17)
C13 Zr1 C11 C16 -158.93(15)
C3 Zr1 C11 C16 -166.94(12)
C15 C11 C12 C13 1.73(15)
C16 C11 C12 C13 -166.04(13)
Zr1 C11 C12 C13 67.94(9)
C15 C11 C12 C17 172.13(13)
C16 C11 C12 C17 4.4(2)
Zr1 C11 C12 C17 -121.66(14)
C15 C11 C12 Zr1 -66.21(9)
C16 C11 C12 Zr1 126.03(13)
O1 Zr1 C12 C13 162.85(8)
O2 Zr1 C12 C13 -115.17(8)
C4 Zr1 C12 C13 16.66(11)
C2 Zr1 C12 C13 65.57(8)
C14 Zr1 C12 C13 -37.06(7)
C5 Zr1 C12 C13 67.94(13)
C1 Zr1 C12 C13 89.55(8)
C15 Zr1 C12 C13 -77.54(8)
C11 Zr1 C12 C13 -114.47(11)
C3 Zr1 C12 C13 32.52(8)
O1 Zr1 C12 C11 -82.68(8)
O2 Zr1 C12 C11 -0.70(9)
C4 Zr1 C12 C11 131.13(8)
C2 Zr1 C12 C11 -179.96(8)
C14 Zr1 C12 C11 77.42(8)
C5 Zr1 C12 C11 -177.58(10)
C1 Zr1 C12 C11 -155.98(7)
C15 Zr1 C12 C11 36.93(8)
C13 Zr1 C12 C11 114.47(11)
C3 Zr1 C12 C11 146.99(8)
O1 Zr1 C12 C17 41.57(13)
O2 Zr1 C12 C17 123.55(12)
C4 Zr1 C12 C17 -104.62(13)
C2 Zr1 C12 C17 -55.71(13)
C14 Zr1 C12 C17 -158.34(15)
C5 Zr1 C12 C17 -53.34(18)
C1 Zr1 C12 C17 -31.74(14)
C15 Zr1 C12 C17 161.17(15)
C11 Zr1 C12 C17 124.25(16)
C13 Zr1 C12 C17 -121.28(16)
C3 Zr1 C12 C17 -88.77(13)
C11 C12 C13 C14 -2.36(15)
C17 C12 C13 C14 -173.06(13)
Zr1 C12 C13 C14 65.54(9)
C11 C12 C13 C18 161.35(13)
C17 C12 C13 C18 -9.3(2)
Zr1 C12 C13 C18 -130.75(13)
C11 C12 C13 Zr1 -67.90(9)
C17 C12 C13 Zr1 121.41(13)
O1 Zr1 C13 C12 -20.50(9)
O2 Zr1 C13 C12 86.82(9)
C4 Zr1 C13 C12 -168.28(8)
C2 Zr1 C13 C12 -116.77(8)
C14 Zr1 C13 C12 115.04(11)
C5 Zr1 C13 C12 -148.00(8)
C1 Zr1 C13 C12 -111.58(8)
C15 Zr1 C13 C12 77.65(8)
C11 Zr1 C13 C12 37.37(8)
C3 Zr1 C13 C12 -148.58(8)
O1 Zr1 C13 C14 -135.54(7)
O2 Zr1 C13 C14 -28.22(10)
C4 Zr1 C13 C14 76.68(8)
C2 Zr1 C13 C14 128.19(8)
C12 Zr1 C13 C14 -115.04(11)
C5 Zr1 C13 C14 96.96(9)
C1 Zr1 C13 C14 133.38(8)
C15 Zr1 C13 C14 -37.39(8)
C11 Zr1 C13 C14 -77.67(8)
C3 Zr1 C13 C14 96.38(8)
O1 Zr1 C13 C18 98.82(14)
O2 Zr1 C13 C18 -153.86(13)
C4 Zr1 C13 C18 -48.96(15)
C2 Zr1 C13 C18 2.55(14)
C12 Zr1 C13 C18 119.32(17)
C14 Zr1 C13 C18 -125.64(17)
C5 Zr1 C13 C18 -28.68(16)
C1 Zr1 C13 C18 7.74(15)
C15 Zr1 C13 C18 -163.03(16)
C11 Zr1 C13 C18 156.69(16)
C3 Zr1 C13 C18 -29.25(14)
C12 C13 C14 C15 2.08(14)
C18 C13 C14 C15 -160.74(13)
Zr1 C13 C14 C15 67.27(9)
C12 C13 C14 C19 171.73(13)
C18 C13 C14 C19 8.9(2)
Zr1 C13 C14 C19 -123.08(14)
C12 C13 C14 Zr1 -65.19(9)
C18 C13 C14 Zr1 131.99(14)
O1 Zr1 C14 C15 -44.48(10)
O2 Zr1 C14 C15 43.71(8)
C4 Zr1 C14 C15 136.35(8)
C2 Zr1 C14 C15 -169.40(7)
C12 Zr1 C14 C15 -77.27(8)
C5 Zr1 C14 C15 133.79(8)
C1 Zr1 C14 C15 176.54(7)
C11 Zr1 C14 C15 -36.69(7)
C13 Zr1 C14 C15 -114.23(11)
C3 Zr1 C14 C15 166.65(8)
O1 Zr1 C14 C13 69.75(10)
O2 Zr1 C14 C13 157.94(8)
C4 Zr1 C14 C13 -109.42(8)
C2 Zr1 C14 C13 -55.17(8)
C12 Zr1 C14 C13 36.96(8)
C5 Zr1 C14 C13 -111.97(8)
C1 Zr1 C14 C13 -69.22(10)
C15 Zr1 C14 C13 114.23(11)
C11 Zr1 C14 C13 77.54(8)
C3 Zr1 C14 C13 -79.12(8)
O1 Zr1 C14 C19 -165.25(10)
O2 Zr1 C14 C19 -77.06(12)
C4 Zr1 C14 C19 15.58(12)
C2 Zr1 C14 C19 69.83(12)
C12 Zr1 C14 C19 161.96(14)
C5 Zr1 C14 C19 13.02(14)
C1 Zr1 C14 C19 55.77(14)
C15 Zr1 C14 C19 -120.77(15)
C11 Zr1 C14 C19 -157.46(14)
C13 Zr1 C14 C19 125.00(15)
C3 Zr1 C14 C19 45.88(12)
C12 C11 C15 C14 -0.42(15)
C16 C11 C15 C14 167.23(13)
Zr1 C11 C15 C14 -65.85(9)
C12 C11 C15 C20 -173.32(13)
C16 C11 C15 C20 -5.7(2)
Zr1 C11 C15 C20 121.25(14)
C12 C11 C15 Zr1 65.43(9)
C16 C11 C15 Zr1 -126.92(14)
C13 C14 C15 C11 -1.03(15)
C19 C14 C15 C11 -171.11(12)
Zr1 C14 C15 C11 66.24(9)
C13 C14 C15 C20 172.07(13)
C19 C14 C15 C20 2.0(2)
Zr1 C14 C15 C20 -120.66(13)
C13 C14 C15 Zr1 -67.27(9)
C19 C14 C15 Zr1 122.64(13)
O1 Zr1 C15 C11 35.69(9)
O2 Zr1 C15 C11 109.59(8)
C4 Zr1 C15 C11 -166.57(7)
C2 Zr1 C15 C11 -99.91(9)
C12 Zr1 C15 C11 -37.28(8)
C14 Zr1 C15 C11 -115.33(11)
C5 Zr1 C15 C11 166.91(8)
C1 Zr1 C15 C11 -128.4(2)
C13 Zr1 C15 C11 -77.84(8)
C3 Zr1 C15 C11 -130.17(8)
O1 Zr1 C15 C14 151.02(7)
O2 Zr1 C15 C14 -135.08(8)
C4 Zr1 C15 C14 -51.24(9)
C2 Zr1 C15 C14 15.42(11)
C12 Zr1 C15 C14 78.05(8)
C5 Zr1 C15 C14 -77.76(10)
C1 Zr1 C15 C14 -13.0(3)
C11 Zr1 C15 C14 115.33(11)
C13 Zr1 C15 C14 37.49(7)
C3 Zr1 C15 C14 -14.84(9)
O1 Zr1 C15 C20 -88.20(12)
O2 Zr1 C15 C20 -14.31(12)
C4 Zr1 C15 C20 69.54(13)
C2 Zr1 C15 C20 136.20(11)
C12 Zr1 C15 C20 -161.17(14)
C14 Zr1 C15 C20 120.78(15)
C5 Zr1 C15 C20 43.02(15)
C1 Zr1 C15 C20 107.7(2)
C11 Zr1 C15 C20 -123.89(15)
C13 Zr1 C15 C20 158.27(14)
C3 Zr1 C15 C20 105.93(12)
Zr1 O1 C21 C22 -105.44(13)
Zr1 O1 C21 C26 75.27(16)
O1 C21 C22 C23 175.13(12)
C26 C21 C22 C23 -5.5(2)
C21 C22 C23 C24 1.0(2)
C22 C23 C24 C25 3.5(2)
C23 C24 C25 C26 -3.4(2)
C24 C25 C26 C21 -1.2(2)
C24 C25 C26 P1 171.83(12)
O1 C21 C26 C25 -175.10(12)
C22 C21 C26 C25 5.62(19)
O1 C21 C26 P1 12.35(18)
C22 C21 C26 P1 -166.93(10)
C31A P1 C26 C25 38.85(18)
C27 P1 C26 C25 -83.48(13)
C35 P1 C26 C25 157.94(10)
C31B P1 C26 C25 48.5(3)
C31A P1 C26 C21 -148.51(17)
C27 P1 C26 C21 89.16(12)
C35 P1 C26 C21 -29.42(13)
C31B P1 C26 C21 -138.9(3)
C26 P1 C27 C28 -67.51(12)
C31A P1 C27 C28 166.92(15)
C35 P1 C27 C28 55.77(12)
C31B P1 C27 C28 172.4(3)
C26 P1 C27 C29 171.59(15)
C31A P1 C27 C29 46.0(2)
C35 P1 C27 C29 -65.13(16)
C31B P1 C27 C29 51.5(3)
C26 P1 C27 C30 50.34(15)
C31A P1 C27 C30 -75.22(18)
C35 P1 C27 C30 173.62(13)
C31B P1 C27 C30 -69.7(3)
C26 P1 C31A C33A -76.3(2)
C27 P1 C31A C33A 43.7(2)
C35 P1 C31A C33A 158.0(2)
C31B P1 C31A C33A -117.4(14)
C26 P1 C31A C32A 160.88(19)
C27 P1 C31A C32A -79.2(2)
C35 P1 C31A C32A 35.2(2)
C31B P1 C31A C32A 119.7(14)
C26 P1 C31A C34A 44.7(3)
C27 P1 C31A C34A 164.6(2)
C35 P1 C31A C34A -81.0(2)
C31B P1 C31A C34A 3.5(12)
C26 P1 C31B C32B 149.6(5)
C31A P1 C31B C32B -68.3(12)
C27 P1 C31B C32B -89.7(5)
C35 P1 C31B C32B 30.1(5)
C26 P1 C31B C33B -84.1(6)
C31A P1 C31B C33B 58.0(12)
C27 P1 C31B C33B 36.6(7)
C35 P1 C31B C33B 156.5(6)
C26 P1 C31B C34B 33.9(6)
C31A P1 C31B C34B 176.1(17)
C27 P1 C31B C34B 154.7(5)
C35 P1 C31B C34B -85.5(6)
Zr1 O2 C35 O3 -109.97(15)
Zr1 O2 C35 P1 75.85(14)
C26 P1 C35 O3 159.35(10)
C31A P1 C35 O3 -74.60(17)
C27 P1 C35 O3 41.73(12)
C31B P1 C35 O3 -89.0(3)
C26 P1 C35 O2 -25.57(12)
C31A P1 C35 O2 100.49(17)
C27 P1 C35 O2 -143.18(11)
C31B P1 C35 O2 86.1(3)
C54 B1 C36 C41 -131.70(12)
C42 B1 C36 C41 -16.15(16)
C48 B1 C36 C41 107.18(13)
C54 B1 C36 C37 54.57(14)
C42 B1 C36 C37 170.12(10)
C48 B1 C36 C37 -66.55(13)
C41 C36 C37 F1 -178.31(10)
B1 C36 C37 F1 -3.72(16)
C41 C36 C37 C38 2.50(17)
B1 C36 C37 C38 177.09(11)
F1 C37 C38 F2 -1.86(16)
C36 C37 C38 F2 177.36(11)
F1 C37 C38 C39 178.48(10)
C36 C37 C38 C39 -2.30(19)
F2 C38 C39 F3 0.47(18)
C37 C38 C39 F3 -179.86(11)
F2 C38 C39 C40 -178.74(11)
C37 C38 C39 C40 0.92(18)
F3 C39 C40 F4 1.42(18)
C38 C39 C40 F4 -179.36(11)
F3 C39 C40 C41 -179.26(11)
C38 C39 C40 C41 -0.04(18)
F4 C40 C41 F5 0.49(16)
C39 C40 C41 F5 -178.83(10)
F4 C40 C41 C36 179.73(11)
C39 C40 C41 C36 0.42(18)
C37 C36 C41 F5 177.66(10)
B1 C36 C41 F5 3.61(18)
C37 C36 C41 C40 -1.54(17)
B1 C36 C41 C40 -175.59(11)
C54 B1 C42 C47 -105.61(13)
C36 B1 C42 C47 131.66(12)
C48 B1 C42 C47 15.56(17)
C54 B1 C42 C43 69.08(13)
C36 B1 C42 C43 -53.66(14)
C48 B1 C42 C43 -169.75(11)
C47 C42 C43 F6 176.91(11)
B1 C42 C43 F6 1.50(17)
C47 C42 C43 C44 -4.27(18)
B1 C42 C43 C44 -179.69(12)
F6 C43 C44 F7 2.21(18)
C42 C43 C44 F7 -176.64(12)
F6 C43 C44 C45 -177.82(11)
C42 C43 C44 C45 3.3(2)
F7 C44 C45 F8 -0.03(19)
C43 C44 C45 F8 180.00(11)
F7 C44 C45 C46 179.85(12)
C43 C44 C45 C46 -0.12(19)
F8 C45 C46 F9 -1.52(19)
C44 C45 C46 F9 178.60(12)
F8 C45 C46 C47 178.21(11)
C44 C45 C46 C47 -1.67(19)
C43 C42 C47 F10 -177.31(11)
B1 C42 C47 F10 -2.39(19)
C43 C42 C47 C46 2.32(18)
B1 C42 C47 C46 177.24(12)
F9 C46 C47 F10 -0.13(17)
C45 C46 C47 F10 -179.85(11)
F9 C46 C47 C42 -179.78(12)
C45 C46 C47 C42 0.5(2)
C54 B1 C48 C49 169.23(11)
C42 B1 C48 C49 53.92(15)
C36 B1 C48 C49 -68.26(13)
C54 B1 C48 C53 -19.42(17)
C42 B1 C48 C53 -134.73(13)
C36 B1 C48 C53 103.09(13)
C53 C48 C49 F11 -178.68(11)
B1 C48 C49 F11 -6.24(17)
C53 C48 C49 C50 1.51(18)
B1 C48 C49 C50 173.96(12)
F11 C49 C50 F12 -1.39(18)
C48 C49 C50 F12 178.43(12)
F11 C49 C50 C51 178.74(12)
C48 C49 C50 C51 -1.4(2)
F12 C50 C51 F13 0.8(2)
C49 C50 C51 F13 -179.30(13)
F12 C50 C51 C52 -179.24(13)
C49 C50 C51 C52 0.6(2)
F13 C51 C52 F14 0.3(2)
C50 C51 C52 F14 -179.59(13)
F13 C51 C52 C53 179.86(13)
C50 C51 C52 C53 -0.1(2)
F14 C52 C53 F15 0.40(19)
C51 C52 C53 F15 -179.12(13)
F14 C52 C53 C48 179.75(13)
C51 C52 C53 C48 0.2(2)
C49 C48 C53 F15 178.41(11)
B1 C48 C53 F15 6.7(2)
C49 C48 C53 C52 -0.90(19)
B1 C48 C53 C52 -172.65(12)
C42 B1 C54 C59 -108.50(13)
C36 B1 C54 C59 13.33(17)
C48 B1 C54 C59 128.67(12)
C42 B1 C54 C55 67.08(12)
C36 B1 C54 C55 -171.09(10)
C48 B1 C54 C55 -55.74(14)
C59 C54 C55 F16 178.06(10)
B1 C54 C55 F16 1.87(16)
C59 C54 C55 C56 -3.11(18)
B1 C54 C55 C56 -179.29(11)
F16 C55 C56 F17 -0.12(17)
C54 C55 C56 F17 -179.00(11)
F16 C55 C56 C57 179.11(11)
C54 C55 C56 C57 0.2(2)
F17 C56 C57 F18 2.36(19)
C55 C56 C57 F18 -176.87(12)
F17 C56 C57 C58 -178.77(12)
C55 C56 C57 C58 2.00(19)
F18 C57 C58 F19 0.14(19)
C56 C57 C58 F19 -178.73(12)
F18 C57 C58 C59 177.71(12)
C56 C57 C58 C59 -1.15(19)
F19 C58 C59 F20 -3.38(17)
C57 C58 C59 F20 179.04(11)
F19 C58 C59 C54 175.53(11)
C57 C58 C59 C54 -2.0(2)
C55 C54 C59 F20 -177.17(11)
B1 C54 C59 F20 -1.40(19)
C55 C54 C59 C58 3.98(18)
B1 C54 C59 C58 179.76(12)
